data_4307589
loop_
_publ_author_name
'Nigel Fay'
'Alan M. Bond'
'Carole Baffert'
'John F. Boas'
'John R. Pilbrow'
'De-Liang Long'
'Leroy Cronin'

_publ_section_title
;
Structural, Electrochemical, and Spectroscopic Characterization of a Redox
Pair of Sulfite-Based Polyoxotungstates: \a-[W18O54(SO3)2]4- and
\a-[W18O54(SO3)2]5-
;
_journal_name_full 'Inorganic Chemistry'
_journal_page_first 3502
_journal_page_last 3510
_journal_paper_doi 10.1021/ic062067e
_journal_volume 46
_journal_year 2007
_chemical_formula_moiety '5(C12 H28 N +), (W18 S2 O60 5-), 2(C2 H3 N)'
_chemical_formula_sum 'C52 H118 N6 O60 S2 W18'
_chemical_formula_weight 5160.94
_chemical_name_common 'Comound DL151'
_chemical_name_systematic
;
 ?
;
_space_group_IT_number 14
_symmetry_cell_setting monoclinic
_symmetry_space_group_name_Hall '-P 2yn'
_symmetry_space_group_name_H-M 'P 1 21/n 1'
_atom_sites_solution_hydrogens geom
_atom_sites_solution_primary direct
_atom_sites_solution_secondary difmap
_audit_creation_method SHELXL-97
_cell_angle_alpha 90.00
_cell_angle_beta 109.794(2)
_cell_angle_gamma 90.00
_cell_formula_units_Z 4
_cell_length_a 25.2744(9)
_cell_length_b 18.0781(7)
_cell_length_c 25.9777(9)
_cell_measurement_reflns_used 6255
_cell_measurement_temperature 180(2)
_cell_measurement_theta_max 25.13
_cell_measurement_theta_min 2.35
_cell_volume 11168.3(7)
_computing_cell_refinement Bruker
_computing_data_collection Bruker
_computing_data_reduction SAINT
_computing_structure_refinement 'SHELXL-97 (Sheldrick, 1997)'
_computing_structure_solution 'SHELXS-97 (Sheldrick, 1997)'
_diffrn_ambient_temperature 180(2)
_diffrn_measured_fraction_theta_full 0.973
_diffrn_measured_fraction_theta_max 0.973
_diffrn_measurement_device_type 'Bruker ApexII CCD'
_diffrn_measurement_method '\w and \p scans'
_diffrn_radiation_monochromator graphite
_diffrn_radiation_source 'fine-focus sealed tube'
_diffrn_radiation_type MoK\a
_diffrn_radiation_wavelength 0.71073
_diffrn_reflns_av_R_equivalents 0.1008
_diffrn_reflns_av_sigmaI/netI 0.0927
_diffrn_reflns_limit_h_max 30
_diffrn_reflns_limit_h_min -25
_diffrn_reflns_limit_k_max 21
_diffrn_reflns_limit_k_min -21
_diffrn_reflns_limit_l_max 31
_diffrn_reflns_limit_l_min -31
_diffrn_reflns_number 89165
_diffrn_reflns_theta_full 25.50
_diffrn_reflns_theta_max 25.50
_diffrn_reflns_theta_min 1.40
_diffrn_standards_decay_% 0
_exptl_absorpt_coefficient_mu 18.574
_exptl_absorpt_correction_T_max 0.1807
_exptl_absorpt_correction_T_min 0.1671
_exptl_absorpt_correction_type empirical
_exptl_absorpt_process_details SADABS
_exptl_crystal_colour colourless
_exptl_crystal_density_diffrn 3.069
_exptl_crystal_density_meas ?
_exptl_crystal_density_method 'not measured'
_exptl_crystal_description block
_exptl_crystal_F_000 9264
_exptl_crystal_size_max 0.15
_exptl_crystal_size_mid 0.15
_exptl_crystal_size_min 0.14
_refine_diff_density_max 1.62
_refine_diff_density_min -1.74
_refine_diff_density_rms 0.33
_refine_ls_extinction_coef none
_refine_ls_extinction_method none
_refine_ls_goodness_of_fit_ref 1.028
_refine_ls_hydrogen_treatment riding
_refine_ls_matrix_type full
_refine_ls_number_parameters 1262
_refine_ls_number_reflns 20223
_refine_ls_number_restraints 9
_refine_ls_restrained_S_all 1.027
_refine_ls_R_factor_all 0.0986
_refine_ls_R_factor_gt 0.0479
_refine_ls_shift/su_max 0.002
_refine_ls_shift/su_mean 0.000
_refine_ls_structure_factor_coef Fsqd
_refine_ls_weighting_details 'calc w=1/[\s^2^(Fo^2^)+(0.0153P)^2^+216.5757P] where P=(Fo^2^+2Fc^2^)/3'
_refine_ls_weighting_scheme calc
_refine_ls_wR_factor_gt 0.0875
_refine_ls_wR_factor_ref 0.1067
_reflns_number_gt 12587
_reflns_number_total 20223
_reflns_threshold_expression >2sigma(I)
_cod_data_source_file ic062067esi20061029_083707.cif
_cod_data_source_block dl151
_cod_depositor_comments
;
The following automatic conversions were performed:
'_symmetry_cell_setting' value 'Monoclinic' changed to 'monoclinic'
according to '/home/saulius/struct/CIF-dictionaries/cif_core.dic'
dictionary named 'cif_core.dic' version 2.4.1 from 2010-06-29.

Automatic conversion script
Id: cif_fix_enum 1527 2010-12-29 10:47:43Z saulius 

The following automatic conversions were performed:

'_exptl_crystal_density_meas' value 'none' was changed to '?' - the
value is perceived as not measured.

Automatic conversion script
Id: cif_fix_values 3008 2015-01-20 13:52:24Z robertas 
;
_cod_database_code 4307589

loop_
_symmetry_equiv_pos_as_xyz
'x, y, z'
'-x+1/2, y+1/2, -z+1/2'
'-x, -y, -z'
'x-1/2, -y-1/2, z-1/2'

loop_
_atom_site_label
_atom_site_type_symbol
_atom_site_fract_x
_atom_site_fract_y
_atom_site_fract_z
_atom_site_U_iso_or_equiv
_atom_site_adp_type
_atom_site_occupancy
_atom_site_symmetry_multiplicity
_atom_site_calc_flag
_atom_site_refinement_flags
_atom_site_disorder_assembly
_atom_site_disorder_group
W1 W 0.80611(3) 0.03163(5) 0.94170(3) 0.0311(2) Uani 1 1 d . . .
W2 W 0.70744(3) 0.01260(5) 1.01795(3) 0.02873(19) Uani 1 1 d . . .
W3 W 0.65338(3) 0.04362(5) 0.86929(3) 0.0310(2) Uani 1 1 d . . .
W4 W 0.87477(3) 0.17152(4) 1.02882(3) 0.02622(18) Uani 1 1 d . . .
W5 W 0.77452(3) 0.15365(5) 1.10494(3) 0.02688(18) Uani 1 1 d . . .
W6 W 0.63227(3) 0.16377(5) 1.03610(3) 0.02655(18) Uani 1 1 d . . .
W7 W 0.57992(3) 0.19705(5) 0.88629(3) 0.02840(19) Uani 1 1 d . . .
W8 W 0.67169(3) 0.21300(5) 0.81580(3) 0.02762(19) Uani 1 1 d . . .
W9 W 0.82565(3) 0.20159(5) 0.89000(3) 0.02718(19) Uani 1 1 d . . .
W10 W 0.88112(3) 0.36957(4) 1.05323(3) 0.02603(18) Uani 1 1 d . . .
W11 W 0.78034(3) 0.35105(5) 1.12847(3) 0.02731(19) Uani 1 1 d . . .
W12 W 0.63820(3) 0.36222(5) 1.05948(3) 0.02643(18) Uani 1 1 d . . .
W13 W 0.58576(3) 0.39434(5) 0.90964(3) 0.02756(19) Uani 1 1 d . . .
W14 W 0.67871(3) 0.41119(5) 0.83977(3) 0.02681(19) Uani 1 1 d . . .
W15 W 0.83266(3) 0.39992(4) 0.91419(3) 0.02595(18) Uani 1 1 d . . .
W16 W 0.72115(3) 0.51830(5) 1.07657(3) 0.02905(19) Uani 1 1 d . . .
W17 W 0.66882(3) 0.55002(5) 0.92765(3) 0.02809(19) Uani 1 1 d . . .
W18 W 0.82125(3) 0.53730(4) 1.00199(3) 0.02729(18) Uani 1 1 d . . .
S1 S 0.72667(17) 0.1946(2) 0.96211(16) 0.0191(10) Uani 1 1 d . . .
S2 S 0.73241(17) 0.3699(3) 0.98280(16) 0.0227(10) Uani 1 1 d . . .
O1 O 0.8336(5) -0.0517(7) 0.9322(5) 0.042(4) Uani 1 1 d . . .
O2 O 0.7004(5) -0.0757(7) 1.0356(5) 0.036(3) Uani 1 1 d . . .
O3 O 0.6263(5) -0.0333(7) 0.8328(5) 0.041(4) Uani 1 1 d . . .
O4 O 0.9430(5) 0.1683(7) 1.0716(5) 0.037(3) Uani 1 1 d . . .
O5 O 0.8068(5) 0.1458(8) 1.1721(5) 0.037(3) Uani 1 1 d . . .
O6 O 0.5795(5) 0.1636(7) 1.0627(5) 0.030(3) Uani 1 1 d . . .
O7 O 0.5093(5) 0.2095(7) 0.8611(5) 0.036(3) Uani 1 1 d . . .
O8 O 0.6558(6) 0.2337(8) 0.7488(5) 0.045(4) Uani 1 1 d . . .
O9 O 0.8642(5) 0.2158(7) 0.8488(5) 0.037(3) Uani 1 1 d . . .
O10 O 0.9488(5) 0.3550(7) 1.0944(5) 0.031(3) Uani 1 1 d . . .
O11 O 0.8126(5) 0.3291(7) 1.1952(4) 0.032(3) Uani 1 1 d . . .
O12 O 0.5852(5) 0.3489(7) 1.0836(5) 0.033(3) Uani 1 1 d . . .
O13 O 0.5145(5) 0.3896(7) 0.8839(5) 0.032(3) Uani 1 1 d . . .
O14 O 0.6625(5) 0.4199(7) 0.7716(5) 0.035(3) Uani 1 1 d . . .
O15 O 0.8708(5) 0.4042(7) 0.8723(5) 0.034(3) Uani 1 1 d . . .
O16 O 0.7161(5) 0.5945(7) 1.1116(5) 0.042(4) Uani 1 1 d . . .
O17 O 0.6470(5) 0.6391(7) 0.9118(5) 0.037(3) Uani 1 1 d . . .
O18 O 0.8529(5) 0.6207(7) 1.0118(5) 0.035(3) Uani 1 1 d . . .
O19 O 0.7693(4) 0.0057(6) 0.9925(4) 0.024(3) Uani 1 1 d . . .
O20 O 0.6624(5) 0.0163(7) 0.9418(5) 0.031(3) Uani 1 1 d . . .
O21 O 0.7325(5) 0.0305(7) 0.8882(5) 0.032(3) Uani 1 1 d . . .
O22 O 0.8659(5) 0.0726(7) 1.0021(5) 0.030(3) Uani 1 1 d . . .
O23 O 0.7554(5) 0.0522(7) 1.0848(5) 0.035(3) Uani 1 1 d . . .
O24 O 0.6461(5) 0.0617(7) 1.0324(5) 0.029(3) Uani 1 1 d . . .
O25 O 0.5871(5) 0.0980(7) 0.8660(5) 0.031(3) Uani 1 1 d . . .
O26 O 0.6584(5) 0.1100(6) 0.8133(5) 0.027(3) Uani 1 1 d . . .
O27 O 0.8277(4) 0.0964(6) 0.8945(4) 0.022(3) Uani 1 1 d . . .
O28 O 0.8333(5) 0.1451(7) 1.0752(4) 0.029(3) Uani 1 1 d . . .
O29 O 0.6977(4) 0.1645(6) 1.1003(4) 0.020(3) Uani 1 1 d . . .
O30 O 0.5937(5) 0.1649(7) 0.9598(5) 0.027(3) Uani 1 1 d . . .
O31 O 0.6003(4) 0.2241(7) 0.8247(4) 0.028(3) Uani 1 1 d . . .
O32 O 0.7506(5) 0.1952(7) 0.8402(5) 0.033(3) Uani 1 1 d . . .
O33 O 0.8822(5) 0.1997(7) 0.9611(4) 0.028(3) Uani 1 1 d . . .
O34 O 0.8538(5) 0.2725(7) 1.0358(5) 0.028(3) Uani 1 1 d . . .
O35 O 0.7758(5) 0.2570(7) 1.0936(5) 0.027(3) Uani 1 1 d . . .
O36 O 0.6450(5) 0.2669(7) 1.0304(5) 0.034(3) Uani 1 1 d . . .
O37 O 0.6063(5) 0.2924(7) 0.9158(5) 0.036(3) Uani 1 1 d . . .
O38 O 0.6898(5) 0.3093(7) 0.8497(4) 0.026(3) Uani 1 1 d . . .
O39 O 0.8084(5) 0.2999(7) 0.9074(4) 0.029(3) Uani 1 1 d . . .
O40 O 0.8400(5) 0.3734(7) 1.1025(4) 0.029(3) Uani 1 1 d . . .
O41 O 0.7023(5) 0.3371(7) 1.1207(5) 0.032(3) Uani 1 1 d . . .
O42 O 0.5996(4) 0.3937(7) 0.9864(4) 0.029(3) Uani 1 1 d . . .
O43 O 0.6047(4) 0.3967(7) 0.8440(4) 0.024(3) Uani 1 1 d . . .
O44 O 0.7582(4) 0.4241(7) 0.8675(4) 0.023(3) Uani 1 1 d . . .
O45 O 0.8897(4) 0.3731(6) 0.9818(4) 0.023(3) Uani 1 1 d . . .
O46 O 0.8782(4) 0.4762(7) 1.0493(4) 0.025(3) Uani 1 1 d . . .
O47 O 0.7671(5) 0.4547(7) 1.1330(5) 0.032(3) Uani 1 1 d . . .
O48 O 0.6577(5) 0.4622(6) 1.0796(4) 0.027(3) Uani 1 1 d . . .
O49 O 0.5985(4) 0.4991(7) 0.9130(5) 0.027(3) Uani 1 1 d . . .
O50 O 0.6715(5) 0.5119(7) 0.8607(5) 0.030(3) Uani 1 1 d . . .
O51 O 0.8400(5) 0.4988(6) 0.9423(4) 0.027(3) Uani 1 1 d . . .
O52 O 0.6796(5) 0.5442(7) 1.0037(4) 0.027(3) Uani 1 1 d . . .
O53 O 0.7484(5) 0.5586(6) 0.9508(4) 0.024(3) Uani 1 1 d . . .
O54 O 0.7854(5) 0.5365(6) 1.0556(4) 0.029(3) Uani 1 1 d . . .
O55 O 0.7808(5) 0.1620(7) 0.9577(5) 0.032(3) Uani 1 1 d . . .
O56 O 0.7159(5) 0.1484(6) 1.0072(4) 0.024(3) Uani 1 1 d . . .
O57 O 0.6805(5) 0.1675(7) 0.9091(5) 0.029(3) Uani 1 1 d . . .
O58 O 0.7230(4) 0.3943(6) 1.0355(4) 0.024(3) Uani 1 1 d . . .
O59 O 0.6892(5) 0.4149(7) 0.9380(4) 0.026(3) Uani 1 1 d . . .
O60 O 0.7897(5) 0.4078(7) 0.9870(4) 0.027(3) Uani 1 1 d . . .
N1 N 0.5845(6) 0.7796(8) 0.0401(6) 0.029(4) Uani 1 1 d . . .
N2 N 0.7208(7) 0.2600(9) 0.6341(6) 0.033(4) Uani 1 1 d . . .
N3 N 0.4813(7) 0.9341(10) 0.7025(6) 0.042(4) Uani 1 1 d . . .
N4 N 0.9568(7) 0.0401(10) 0.2050(6) 0.038(4) Uani 1 1 d . . .
C1 C 0.6013(8) 0.7996(13) -0.0087(8) 0.048(6) Uani 1 1 d . . .
H1A H 0.6272 0.8425 0.0014 0.058 Uiso 1 1 calc R . .
H1B H 0.6227 0.7576 -0.0164 0.058 Uiso 1 1 calc R . .
C2 C 0.5541(9) 0.8184(14) -0.0608(8) 0.058(7) Uani 1 1 d . . .
H2A H 0.5350 0.8643 -0.0558 0.069 Uiso 1 1 calc R . .
H2B H 0.5261 0.7779 -0.0706 0.069 Uiso 1 1 calc R . .
C3 C 0.5795(13) 0.8292(15) -0.1064(11) 0.090(10) Uani 1 1 d . . .
H3A H 0.6064 0.8702 -0.0967 0.135 Uiso 1 1 calc R . .
H3B H 0.5494 0.8404 -0.1408 0.135 Uiso 1 1 calc R . .
H3C H 0.5988 0.7838 -0.1106 0.135 Uiso 1 1 calc R . .
C4 C 0.6350(9) 0.7706(12) 0.0888(7) 0.042(5) Uani 1 1 d . . .
H4A H 0.6558 0.8180 0.0951 0.050 Uiso 1 1 calc R . .
H4B H 0.6593 0.7331 0.0802 0.050 Uiso 1 1 calc R . .
C5 C 0.6275(9) 0.7485(15) 0.1417(9) 0.064(7) Uani 1 1 d . . .
H5A H 0.6074 0.7006 0.1369 0.077 Uiso 1 1 calc R . .
H5B H 0.6044 0.7861 0.1521 0.077 Uiso 1 1 calc R . .
C6 C 0.6840(10) 0.7417(14) 0.1866(9) 0.070(8) Uani 1 1 d . . .
H6A H 0.7129 0.7297 0.1704 0.105 Uiso 1 1 calc R . .
H6B H 0.6824 0.7024 0.2119 0.105 Uiso 1 1 calc R . .
H6C H 0.6935 0.7887 0.2064 0.105 Uiso 1 1 calc R . .
C7 C 0.5470(7) 0.7119(10) 0.0285(8) 0.033(5) Uani 1 1 d . . .
H7A H 0.5143 0.7206 -0.0050 0.040 Uiso 1 1 calc R . .
H7B H 0.5327 0.7043 0.0592 0.040 Uiso 1 1 calc R . .
C8 C 0.5780(8) 0.6406(12) 0.0209(9) 0.046(6) Uani 1 1 d . . .
H8A H 0.5927 0.6476 -0.0096 0.055 Uiso 1 1 calc R . .
H8B H 0.6102 0.6305 0.0546 0.055 Uiso 1 1 calc R . .
C9 C 0.5378(9) 0.5757(11) 0.0085(8) 0.048(6) Uani 1 1 d . . .
H9A H 0.5256 0.5664 0.0399 0.072 Uiso 1 1 calc R . .
H9B H 0.5567 0.5317 0.0012 0.072 Uiso 1 1 calc R . .
H9C H 0.5049 0.5870 -0.0237 0.072 Uiso 1 1 calc R . .
C10 C 0.5462(8) 0.8439(11) 0.0497(8) 0.038(5) Uani 1 1 d . . .
H10A H 0.5125 0.8483 0.0165 0.046 Uiso 1 1 calc R . .
H10B H 0.5333 0.8292 0.0802 0.046 Uiso 1 1 calc R . .
C11 C 0.5728(9) 0.9177(11) 0.0623(9) 0.042(5) Uani 1 1 d . . .
H11A H 0.5835 0.9357 0.0312 0.050 Uiso 1 1 calc R . .
H11B H 0.6072 0.9148 0.0951 0.050 Uiso 1 1 calc R . .
C12 C 0.5288(9) 0.9722(11) 0.0732(9) 0.048(6) Uani 1 1 d . . .
H12A H 0.4940 0.9719 0.0416 0.071 Uiso 1 1 calc R . .
H12B H 0.5444 1.0224 0.0789 0.071 Uiso 1 1 calc R . .
H12C H 0.5209 0.9562 0.1059 0.071 Uiso 1 1 calc R . .
C13 C 0.7355(8) 0.2386(11) 0.5851(7) 0.034(5) Uani 1 1 d . . .
H13A H 0.7112 0.1964 0.5673 0.041 Uiso 1 1 calc R . .
H13B H 0.7748 0.2204 0.5981 0.041 Uiso 1 1 calc R . .
C14 C 0.7306(9) 0.2975(10) 0.5411(8) 0.039(5) Uani 1 1 d . . .
H14A H 0.6918 0.3173 0.5277 0.047 Uiso 1 1 calc R . .
H14B H 0.7565 0.3389 0.5573 0.047 Uiso 1 1 calc R . .
C15 C 0.7443(8) 0.2661(10) 0.4947(7) 0.032(5) Uani 1 1 d . . .
H15A H 0.7836 0.2497 0.5074 0.047 Uiso 1 1 calc R . .
H15B H 0.7388 0.3039 0.4663 0.047 Uiso 1 1 calc R . .
H15C H 0.7196 0.2238 0.4796 0.047 Uiso 1 1 calc R . .
C16 C 0.7305(8) 0.1908(12) 0.6720(9) 0.044(6) Uani 1 1 d . . .
H16A H 0.7131 0.2009 0.7001 0.053 Uiso 1 1 calc R . .
H16B H 0.7096 0.1490 0.6496 0.053 Uiso 1 1 calc R . .
C17 C 0.7882(9) 0.1664(12) 0.7000(8) 0.043(6) Uani 1 1 d . . .
H17A H 0.8100 0.2064 0.7239 0.052 Uiso 1 1 calc R . .
H17B H 0.8065 0.1538 0.6730 0.052 Uiso 1 1 calc R . .
C18 C 0.7864(10) 0.0994(13) 0.7338(9) 0.061(7) Uani 1 1 d . . .
H18A H 0.7647 0.1109 0.7578 0.091 Uiso 1 1 calc R . .
H18B H 0.8248 0.0855 0.7562 0.091 Uiso 1 1 calc R . .
H18C H 0.7685 0.0583 0.7096 0.091 Uiso 1 1 calc R . .
C19 C 0.6610(7) 0.2836(10) 0.6175(8) 0.030(5) Uani 1 1 d . . .
H19A H 0.6568 0.3301 0.5963 0.036 Uiso 1 1 calc R . .
H19B H 0.6522 0.2950 0.6510 0.036 Uiso 1 1 calc R . .
C20 C 0.6181(8) 0.2294(12) 0.5841(10) 0.047(6) Uani 1 1 d . . .
H20A H 0.6269 0.1793 0.6001 0.056 Uiso 1 1 calc R . .
H20B H 0.6190 0.2277 0.5463 0.056 Uiso 1 1 calc R . .
C21 C 0.5569(10) 0.2540(14) 0.5831(12) 0.075(9) Uani 1 1 d . . .
H21A H 0.5563 0.2557 0.6206 0.113 Uiso 1 1 calc R . .
H21B H 0.5290 0.2182 0.5617 0.113 Uiso 1 1 calc R . .
H21C H 0.5480 0.3030 0.5663 0.113 Uiso 1 1 calc R . .
C22 C 0.7584(8) 0.3255(10) 0.6640(8) 0.032(5) Uani 1 1 d . . .
H22A H 0.7982 0.3120 0.6711 0.039 Uiso 1 1 calc R . .
H22B H 0.7499 0.3688 0.6391 0.039 Uiso 1 1 calc R . .
C23 C 0.7520(10) 0.3480(12) 0.7163(9) 0.050(6) Uani 1 1 d . . .
H23A H 0.7658 0.3079 0.7435 0.060 Uiso 1 1 calc R . .
H23B H 0.7117 0.3562 0.7107 0.060 Uiso 1 1 calc R . .
C24 C 0.7847(10) 0.4183(13) 0.7380(9) 0.064(7) Uani 1 1 d . . .
H24A H 0.8248 0.4066 0.7545 0.095 Uiso 1 1 calc R . .
H24B H 0.7711 0.4405 0.7656 0.095 Uiso 1 1 calc R . .
H24C H 0.7793 0.4533 0.7078 0.095 Uiso 1 1 calc R . .
C25 C 0.5208(9) 0.8741(12) 0.7331(8) 0.043(5) Uani 1 1 d . . .
H25A H 0.5020 0.8460 0.7547 0.052 Uiso 1 1 calc R . .
H25B H 0.5543 0.8982 0.7594 0.052 Uiso 1 1 calc R . .
C26 C 0.5411(10) 0.8194(14) 0.6999(9) 0.057(7) Uani 1 1 d . . .
H26A H 0.5087 0.7958 0.6717 0.068 Uiso 1 1 calc R . .
H26B H 0.5646 0.8444 0.6815 0.068 Uiso 1 1 calc R . .
C27 C 0.5749(11) 0.7627(18) 0.7398(11) 0.098(11) Uani 1 1 d . . .
H27A H 0.6081 0.7863 0.7659 0.146 Uiso 1 1 calc R . .
H27B H 0.5869 0.7237 0.7199 0.146 Uiso 1 1 calc R . .
H27C H 0.5519 0.7410 0.7596 0.146 Uiso 1 1 calc R . .
C28 C 0.4283(8) 0.9010(11) 0.6620(7) 0.040(5) Uani 1 1 d . . .
H28A H 0.4020 0.9417 0.6451 0.048 Uiso 1 1 calc R . .
H28B H 0.4383 0.8764 0.6325 0.048 Uiso 1 1 calc R . .
C29 C 0.3991(9) 0.8474(16) 0.6852(8) 0.070(9) Uani 1 1 d . . .
H29A H 0.3849 0.8725 0.7117 0.084 Uiso 1 1 calc R . .
H29B H 0.4258 0.8083 0.7049 0.084 Uiso 1 1 calc R . .
C30 C 0.3505(11) 0.8126(13) 0.6402(10) 0.071(8) Uani 1 1 d . . .
H30A H 0.3254 0.8515 0.6192 0.106 Uiso 1 1 calc R . .
H30B H 0.3296 0.7798 0.6564 0.106 Uiso 1 1 calc R . .
H30C H 0.3650 0.7839 0.6158 0.106 Uiso 1 1 calc R . .
C31 C 0.4660(9) 0.9801(13) 0.7451(8) 0.052(6) Uani 1 1 d . . .
H31A H 0.4493 0.9462 0.7654 0.062 Uiso 1 1 calc R . .
H31B H 0.5014 0.9994 0.7717 0.062 Uiso 1 1 calc R . .
C32 C 0.4268(10) 1.0437(12) 0.7253(8) 0.056(7) Uani 1 1 d . . .
H32A H 0.3898 1.0254 0.7013 0.067 Uiso 1 1 calc R . .
H32B H 0.4418 1.0776 0.7037 0.067 Uiso 1 1 calc R . .
C33 C 0.4196(10) 1.0859(13) 0.7741(9) 0.063(7) Uani 1 1 d . . .
H33A H 0.3938 1.0587 0.7880 0.094 Uiso 1 1 calc R . .
H33B H 0.4043 1.1353 0.7621 0.094 Uiso 1 1 calc R . .
H33C H 0.4562 1.0907 0.8031 0.094 Uiso 1 1 calc R . .
C34 C 0.5095(8) 0.9816(12) 0.6708(8) 0.046(6) Uani 1 1 d . . .
H34A H 0.4808 1.0158 0.6472 0.055 Uiso 1 1 calc R . .
H34B H 0.5214 0.9487 0.6463 0.055 Uiso 1 1 calc R . .
C35 C 0.5608(9) 1.0280(13) 0.7043(8) 0.050(6) Uiso 1 1 d . . .
H35A H 0.5495 1.0621 0.7285 0.060 Uiso 1 1 calc R . .
H35B H 0.5902 0.9946 0.7277 0.060 Uiso 1 1 calc R . .
C36 C 0.5846(8) 1.0718(12) 0.6684(8) 0.048(6) Uani 1 1 d . . .
H36A H 0.5950 1.0384 0.6437 0.073 Uiso 1 1 calc R . .
H36B H 0.6180 1.0987 0.6911 0.073 Uiso 1 1 calc R . .
H36C H 0.5564 1.1072 0.6468 0.073 Uiso 1 1 calc R . .
C37 C 0.9549(11) 0.0189(14) 0.2618(9) 0.066(8) Uani 1 1 d . . .
H37A H 0.9566 -0.0356 0.2655 0.079 Uiso 1 1 calc R . .
H37B H 0.9884 0.0396 0.2902 0.079 Uiso 1 1 calc R . .
C38 C 0.9033(10) 0.0461(15) 0.2718(9) 0.064(7) Uani 1 1 d . . .
H38A H 0.8695 0.0349 0.2398 0.077 Uiso 1 1 calc R . .
H38B H 0.9055 0.1003 0.2775 0.077 Uiso 1 1 calc R . .
C39 C 0.8992(11) 0.0054(18) 0.3252(9) 0.096(11) Uani 1 1 d . . .
H39A H 0.9326 -0.0255 0.3414 0.145 Uiso 1 1 calc R . .
H39B H 0.8655 -0.0257 0.3150 0.145 Uiso 1 1 calc R . .
H39C H 0.8970 0.0425 0.3519 0.145 Uiso 1 1 calc R . .
C40 C 0.9107(8) 0.0033(15) 0.1599(8) 0.056(7) Uani 1 1 d . . .
H40A H 0.9116 0.0242 0.1250 0.067 Uiso 1 1 calc R . .
H40B H 0.8747 0.0188 0.1637 0.067 Uiso 1 1 calc R . .
C41 C 0.9089(12) -0.0796(14) 0.1539(11) 0.079(9) Uani 1 1 d . . .
H41A H 0.9051 -0.1028 0.1870 0.095 Uiso 1 1 calc R . .
H41B H 0.9443 -0.0975 0.1498 0.095 Uiso 1 1 calc R . .
C42 C 0.8592(11) -0.1011(15) 0.1039(10) 0.093(11) Uani 1 1 d . . .
H42A H 0.8241 -0.0868 0.1094 0.139 Uiso 1 1 calc R . .
H42B H 0.8595 -0.1547 0.0984 0.139 Uiso 1 1 calc R . .
H42C H 0.8620 -0.0757 0.0716 0.139 Uiso 1 1 calc R . .
C43 C 0.9507(8) 0.1216(12) 0.1982(8) 0.039(5) Uani 1 1 d . . .
H43A H 0.9128 0.1347 0.1987 0.047 Uiso 1 1 calc R . .
H43B H 0.9513 0.1337 0.1613 0.047 Uiso 1 1 calc R . .
C44 C 0.9940(8) 0.1737(11) 0.2400(9) 0.043(5) Uani 1 1 d . . .
H44A H 0.9926 0.1666 0.2773 0.051 Uiso 1 1 calc R . .
H44B H 1.0327 0.1631 0.2406 0.051 Uiso 1 1 calc R . .
C45 C 0.9774(10) 0.2518(13) 0.2207(10) 0.066(7) Uani 1 1 d . . .
H45A H 0.9740 0.2561 0.1821 0.099 Uiso 1 1 calc R . .
H45B H 1.0062 0.2862 0.2426 0.099 Uiso 1 1 calc R . .
H45C H 0.9412 0.2636 0.2248 0.099 Uiso 1 1 calc R . .
C46 C 1.0146(8) 0.0170(11) 0.2048(7) 0.039(5) Uani 1 1 d . . .
H46A H 1.0437 0.0425 0.2351 0.047 Uiso 1 1 calc R . .
H46B H 1.0192 -0.0369 0.2117 0.047 Uiso 1 1 calc R . .
C47 C 1.0241(9) 0.0343(16) 0.1517(9) 0.067(8) Uani 1 1 d . . .
H47A H 1.0263 0.0885 0.1473 0.080 Uiso 1 1 calc R . .
H47B H 0.9926 0.0150 0.1204 0.080 Uiso 1 1 calc R . .
C48 C 1.0822(9) -0.0041(16) 0.1535(9) 0.073(8) Uani 1 1 d . . .
H48A H 1.1134 0.0175 0.1832 0.109 Uiso 1 1 calc R . .
H48B H 1.0882 0.0040 0.1186 0.109 Uiso 1 1 calc R . .
H48C H 1.0803 -0.0574 0.1597 0.109 Uiso 1 1 calc R . .
N5 N 0.4521(16) 0.707(2) 0.7739(16) 0.068(12) Uiso 0.50 1 d PD . .
C49 C 0.4803(18) 0.676(3) 0.8140(16) 0.054(12) Uiso 0.50 1 d PD . .
C50 C 0.5125(13) 0.630(2) 0.8627(13) 0.022(8) Uiso 0.50 1 d P . .
N6 N 0.339(3) 0.704(3) 0.775(3) 0.07(2) Uiso 0.25 1 d PD . .
C51 C 0.3356(15) 0.763(2) 0.7945(14) 0.030(9) Uiso 0.50 1 d PD . .
C52 C 0.371(3) 0.832(3) 0.808(3) 0.11(2) Uiso 0.50 1 d PD . .
N7 N 0.013(3) 0.202(3) 0.931(2) 0.038(16) Uiso 0.25 1 d PD . .
C53 C 0.015(2) 0.139(3) 0.948(2) 0.058(16) Uiso 0.40 1 d PD . .
C54 C 0.016(2) 0.069(3) 0.979(2) 0.061(17) Uiso 0.40 1 d PD . .
N8 N 0.0000 0.5000 1.0000 0.084(17) Uiso 0.60 2 d SPD . .
C55 C 0.009(2) 0.4425(19) 0.981(2) 0.032(15) Uiso 0.30 1 d PD . .
C56 C 0.009(3) 0.373(2) 0.950(2) 0.034(15) Uiso 0.30 1 d PD . .
N9 N 0.213(2) 1.087(3) 0.793(3) 0.061(18) Uiso 0.30 1 d PD . .
C57 C 0.249(3) 1.047(3) 0.790(3) 0.045(18) Uiso 0.30 1 d PD . .
C58 C 0.276(3) 0.984(3) 0.770(3) 0.042(17) Uiso 0.30 1 d PD . .
N7' N 0.0000 0.0000 1.0000 0.031(17) Uiso 0.30 2 d SP . .
N6' N 0.373(3) 0.914(5) 0.808(3) 0.07(2) Uiso 0.25 1 d P . .

loop_
_atom_site_aniso_label
_atom_site_aniso_U_11
_atom_site_aniso_U_22
_atom_site_aniso_U_33
_atom_site_aniso_U_23
_atom_site_aniso_U_13
_atom_site_aniso_U_12
W1 0.0341(4) 0.0219(5) 0.0434(5) -0.0053(4) 0.0211(4) -0.0026(4)
W2 0.0316(4) 0.0229(5) 0.0352(4) -0.0006(4) 0.0158(3) -0.0041(4)
W3 0.0357(5) 0.0274(5) 0.0329(4) -0.0065(4) 0.0157(4) -0.0087(4)
W4 0.0242(4) 0.0237(5) 0.0322(4) 0.0017(3) 0.0114(3) 0.0002(4)
W5 0.0270(4) 0.0269(5) 0.0285(4) 0.0007(3) 0.0116(3) -0.0014(4)
W6 0.0247(4) 0.0285(5) 0.0297(4) 0.0003(3) 0.0135(3) -0.0024(4)
W7 0.0241(4) 0.0339(5) 0.0283(4) -0.0031(4) 0.0104(3) -0.0050(4)
W8 0.0307(4) 0.0294(5) 0.0257(4) -0.0033(3) 0.0134(3) -0.0050(4)
W9 0.0291(4) 0.0262(5) 0.0315(4) -0.0029(3) 0.0171(3) -0.0035(4)
W10 0.0236(4) 0.0233(5) 0.0308(4) -0.0001(3) 0.0087(3) -0.0018(4)
W11 0.0277(4) 0.0290(5) 0.0250(4) -0.0008(3) 0.0087(3) -0.0007(4)
W12 0.0264(4) 0.0288(5) 0.0270(4) -0.0021(3) 0.0130(3) 0.0007(4)
W13 0.0227(4) 0.0328(5) 0.0278(4) 0.0017(4) 0.0093(3) 0.0013(4)
W14 0.0285(4) 0.0288(5) 0.0247(4) 0.0016(3) 0.0111(3) 0.0012(4)
W15 0.0276(4) 0.0242(5) 0.0294(4) -0.0009(3) 0.0140(3) -0.0023(4)
W16 0.0348(4) 0.0247(5) 0.0309(4) -0.0040(3) 0.0153(3) 0.0005(4)
W17 0.0302(4) 0.0231(5) 0.0330(4) 0.0017(3) 0.0134(3) 0.0043(4)
W18 0.0282(4) 0.0214(5) 0.0337(4) -0.0016(3) 0.0124(3) -0.0015(4)
S1 0.021(2) 0.022(3) 0.016(2) -0.0004(18) 0.0087(17) 0.002(2)
S2 0.021(2) 0.032(3) 0.017(2) -0.0017(19) 0.0085(17) 0.003(2)
O1 0.047(8) 0.030(9) 0.055(9) -0.003(7) 0.024(7) -0.005(7)
O2 0.038(8) 0.031(9) 0.041(8) 0.005(6) 0.015(6) -0.004(7)
O3 0.046(8) 0.035(9) 0.043(8) -0.028(7) 0.016(7) -0.019(7)
O4 0.034(7) 0.035(9) 0.039(8) 0.007(6) 0.009(6) -0.001(7)
O5 0.024(7) 0.056(10) 0.035(7) -0.001(7) 0.016(6) 0.004(7)
O6 0.031(7) 0.027(8) 0.035(7) 0.008(6) 0.017(6) -0.006(6)
O7 0.023(7) 0.036(9) 0.048(8) -0.007(7) 0.008(6) -0.010(6)
O8 0.056(9) 0.050(10) 0.028(7) 0.003(7) 0.015(7) 0.011(8)
O9 0.036(8) 0.031(9) 0.056(9) -0.003(7) 0.030(7) -0.009(7)
O10 0.024(7) 0.028(8) 0.037(7) -0.002(6) 0.006(6) -0.002(6)
O11 0.034(7) 0.039(9) 0.022(6) -0.010(6) 0.007(5) 0.009(7)
O12 0.039(8) 0.027(9) 0.031(7) 0.002(6) 0.009(6) 0.004(7)
O13 0.025(7) 0.038(9) 0.036(7) 0.008(6) 0.015(6) 0.000(6)
O14 0.032(7) 0.040(9) 0.034(7) 0.000(6) 0.014(6) -0.002(7)
O15 0.036(8) 0.026(9) 0.037(7) 0.007(6) 0.008(6) -0.006(7)
O16 0.048(9) 0.031(9) 0.054(9) -0.013(7) 0.027(7) 0.001(7)
O17 0.027(7) 0.042(10) 0.045(8) -0.004(7) 0.017(6) 0.006(7)
O18 0.041(8) 0.014(8) 0.050(8) 0.001(6) 0.015(7) -0.009(6)
O19 0.026(6) 0.014(7) 0.033(7) -0.014(5) 0.012(5) -0.010(6)
O20 0.039(8) 0.027(8) 0.030(7) -0.005(6) 0.014(6) -0.010(6)
O21 0.031(7) 0.018(8) 0.049(8) -0.010(6) 0.017(6) -0.003(6)
O22 0.034(7) 0.018(8) 0.048(8) 0.006(6) 0.029(6) 0.008(6)
O23 0.026(7) 0.043(10) 0.039(7) 0.005(6) 0.015(6) 0.009(7)
O24 0.033(7) 0.022(8) 0.035(7) -0.001(6) 0.015(6) -0.010(6)
O25 0.025(7) 0.039(9) 0.032(7) -0.007(6) 0.012(6) -0.012(6)
O26 0.038(7) 0.014(8) 0.035(7) -0.018(6) 0.020(6) -0.016(6)
O27 0.019(6) 0.015(7) 0.028(6) -0.005(5) 0.001(5) 0.000(5)
O28 0.028(7) 0.027(8) 0.026(6) 0.001(6) 0.003(5) 0.001(6)
O29 0.011(6) 0.022(8) 0.026(6) 0.006(5) 0.004(5) -0.002(5)
O30 0.023(6) 0.022(8) 0.034(7) 0.003(6) 0.006(5) -0.010(6)
O31 0.018(6) 0.038(9) 0.025(6) 0.003(6) 0.005(5) -0.004(6)
O32 0.041(8) 0.033(9) 0.031(7) -0.013(6) 0.023(6) -0.001(7)
O33 0.031(7) 0.028(8) 0.029(7) 0.001(6) 0.017(6) 0.004(6)
O34 0.035(7) 0.018(8) 0.038(7) 0.003(6) 0.022(6) -0.007(6)
O35 0.028(7) 0.024(8) 0.031(7) 0.000(6) 0.013(6) 0.005(6)
O36 0.028(7) 0.031(9) 0.037(7) -0.001(6) 0.004(6) 0.002(6)
O37 0.036(8) 0.040(9) 0.036(7) 0.000(6) 0.021(6) -0.014(7)
O38 0.026(7) 0.024(8) 0.027(7) -0.003(5) 0.006(5) -0.005(6)
O39 0.030(7) 0.031(9) 0.028(7) 0.003(6) 0.014(6) 0.007(6)
O40 0.029(7) 0.024(8) 0.029(7) -0.005(6) 0.005(5) 0.002(6)
O41 0.023(7) 0.044(9) 0.032(7) -0.003(6) 0.015(6) -0.010(6)
O42 0.020(6) 0.049(9) 0.020(6) 0.000(6) 0.009(5) 0.015(6)
O43 0.015(6) 0.032(8) 0.027(6) 0.006(6) 0.009(5) 0.003(6)
O44 0.023(6) 0.027(8) 0.023(6) 0.001(5) 0.012(5) 0.002(6)
O45 0.024(6) 0.018(8) 0.027(6) 0.000(5) 0.009(5) -0.007(6)
O46 0.025(6) 0.022(8) 0.029(6) 0.000(5) 0.012(5) -0.003(6)
O47 0.035(7) 0.028(8) 0.031(7) -0.007(6) 0.009(6) -0.005(6)
O48 0.039(7) 0.013(8) 0.026(6) -0.004(5) 0.009(6) -0.001(6)
O49 0.019(6) 0.027(8) 0.033(7) 0.004(6) 0.005(5) 0.009(6)
O50 0.031(7) 0.031(8) 0.031(7) -0.003(6) 0.015(6) -0.010(6)
O51 0.036(7) 0.018(8) 0.030(6) 0.010(5) 0.017(6) 0.009(6)
O52 0.033(7) 0.021(8) 0.030(7) -0.010(6) 0.013(6) 0.001(6)
O53 0.031(7) 0.013(7) 0.031(7) 0.010(5) 0.012(5) 0.005(6)
O54 0.042(8) 0.017(8) 0.030(7) -0.010(6) 0.016(6) 0.003(6)
O55 0.027(7) 0.042(9) 0.035(7) -0.001(6) 0.023(6) -0.007(6)
O56 0.027(7) 0.020(8) 0.030(7) 0.002(5) 0.015(5) 0.003(6)
O57 0.030(7) 0.022(8) 0.039(7) 0.009(6) 0.016(6) -0.001(6)
O58 0.026(6) 0.022(8) 0.032(7) 0.002(5) 0.020(5) -0.005(6)
O59 0.026(7) 0.023(8) 0.030(7) -0.002(6) 0.012(5) -0.001(6)
O60 0.028(7) 0.026(8) 0.029(7) 0.000(6) 0.010(5) -0.003(6)
N1 0.036(9) 0.025(10) 0.034(9) -0.013(7) 0.023(8) -0.006(8)
N2 0.044(10) 0.023(10) 0.038(9) 0.004(7) 0.021(8) 0.012(8)
N3 0.043(10) 0.034(12) 0.039(10) 0.012(8) 0.002(8) -0.004(9)
N4 0.053(11) 0.036(12) 0.018(8) 0.002(7) 0.004(7) 0.004(9)
C1 0.036(12) 0.060(17) 0.057(14) -0.012(12) 0.028(11) -0.033(12)
C2 0.063(15) 0.065(19) 0.040(13) 0.035(12) 0.011(11) 0.003(14)
C3 0.14(3) 0.07(2) 0.09(2) 0.030(17) 0.07(2) -0.02(2)
C4 0.055(14) 0.027(14) 0.034(11) 0.001(9) 0.000(10) 0.007(11)
C5 0.051(15) 0.08(2) 0.060(16) -0.001(15) 0.022(13) 0.002(15)
C6 0.079(19) 0.052(19) 0.058(16) -0.026(13) -0.004(14) 0.016(15)
C7 0.027(10) 0.020(12) 0.048(12) -0.013(9) 0.006(9) 0.003(9)
C8 0.034(12) 0.045(16) 0.064(15) -0.008(12) 0.025(11) 0.003(11)
C9 0.074(16) 0.023(14) 0.051(13) 0.003(10) 0.027(12) -0.015(12)
C10 0.032(11) 0.043(15) 0.056(13) 0.009(11) 0.038(10) -0.004(10)
C11 0.050(13) 0.029(14) 0.054(13) -0.013(10) 0.028(11) -0.015(11)
C12 0.062(15) 0.020(14) 0.063(14) 0.006(11) 0.023(12) -0.001(11)
C13 0.041(12) 0.031(13) 0.035(11) -0.001(9) 0.018(9) 0.004(10)
C14 0.056(14) 0.012(12) 0.051(13) 0.006(9) 0.021(11) 0.007(10)
C15 0.054(13) 0.017(12) 0.032(10) 0.000(8) 0.025(10) -0.005(10)
C16 0.050(13) 0.032(14) 0.062(14) 0.013(11) 0.035(12) -0.002(11)
C17 0.063(15) 0.028(14) 0.044(12) 0.023(10) 0.024(11) 0.019(12)
C18 0.070(17) 0.059(19) 0.051(14) -0.001(13) 0.017(12) 0.018(15)
C19 0.031(11) 0.011(12) 0.047(12) -0.003(9) 0.013(9) 0.000(9)
C20 0.045(13) 0.023(14) 0.085(17) 0.012(12) 0.038(13) 0.010(11)
C21 0.062(17) 0.06(2) 0.12(2) 0.035(17) 0.048(17) 0.000(15)
C22 0.037(11) 0.018(12) 0.056(13) -0.007(9) 0.034(10) -0.003(9)
C23 0.081(17) 0.037(15) 0.067(15) -0.005(12) 0.069(14) 0.000(13)
C24 0.075(18) 0.054(18) 0.064(16) -0.003(13) 0.027(14) -0.031(15)
C25 0.046(13) 0.036(15) 0.044(12) 0.012(11) 0.011(10) 0.001(11)
C26 0.063(16) 0.062(19) 0.041(13) 0.015(12) 0.011(12) -0.007(14)
C27 0.08(2) 0.14(3) 0.09(2) 0.02(2) 0.051(18) 0.06(2)
C28 0.053(13) 0.033(14) 0.024(10) 0.006(9) -0.001(9) -0.010(11)
C29 0.043(14) 0.12(3) 0.032(12) 0.007(14) -0.002(10) -0.041(16)
C30 0.10(2) 0.039(17) 0.067(17) -0.004(13) 0.025(16) -0.024(16)
C31 0.051(14) 0.049(17) 0.041(12) -0.005(11) -0.001(11) -0.004(13)
C32 0.085(18) 0.035(16) 0.040(13) 0.008(11) 0.010(12) -0.009(14)
C33 0.068(17) 0.046(17) 0.058(15) -0.005(12) -0.001(13) 0.022(14)
C34 0.052(14) 0.045(16) 0.031(11) 0.014(10) 0.003(10) 0.006(12)
C36 0.043(13) 0.054(17) 0.039(12) 0.002(11) 0.002(10) -0.008(12)
C37 0.11(2) 0.044(17) 0.048(14) -0.007(12) 0.033(15) 0.007(16)
C38 0.068(17) 0.09(2) 0.049(14) 0.014(14) 0.033(13) -0.011(16)
C39 0.09(2) 0.16(3) 0.044(15) 0.005(18) 0.028(14) -0.05(2)
C40 0.032(12) 0.10(2) 0.027(11) 0.005(12) 0.000(9) -0.005(13)
C41 0.10(2) 0.038(19) 0.08(2) -0.012(14) 0.006(16) -0.038(16)
C42 0.10(2) 0.07(2) 0.062(17) 0.014(15) -0.042(15) 0.011(18)
C43 0.032(11) 0.045(16) 0.041(12) -0.001(10) 0.012(9) -0.001(11)
C44 0.033(12) 0.029(14) 0.059(14) -0.011(11) 0.006(10) 0.008(10)
C45 0.068(17) 0.052(19) 0.067(17) -0.003(13) 0.010(14) -0.013(15)
C46 0.033(11) 0.029(13) 0.037(11) -0.017(9) -0.013(9) 0.001(10)
C47 0.051(15) 0.10(2) 0.052(14) -0.001(14) 0.018(12) 0.031(15)
C48 0.044(14) 0.11(3) 0.053(15) -0.029(15) 0.007(12) 0.007(16)

loop_
_atom_type_symbol
_atom_type_description
_atom_type_scat_dispersion_real
_atom_type_scat_dispersion_imag
_atom_type_scat_source
W W -0.8490 6.8722 'International Tables Vol C Tables 4.2.6.8 and 6.1.1.4'
S S 0.1246 0.1234 'International Tables Vol C Tables 4.2.6.8 and 6.1.1.4'
O O 0.0106 0.0060 'International Tables Vol C Tables 4.2.6.8 and 6.1.1.4'
N N 0.0061 0.0033 'International Tables Vol C Tables 4.2.6.8 and 6.1.1.4'
C C 0.0033 0.0016 'International Tables Vol C Tables 4.2.6.8 and 6.1.1.4'
H H 0.0000 0.0000 'International Tables Vol C Tables 4.2.6.8 and 6.1.1.4'

loop_
_geom_angle_atom_site_label_1
_geom_angle_atom_site_label_2
_geom_angle_atom_site_label_3
_geom_angle
_geom_angle_site_symmetry_1
_geom_angle_site_symmetry_3
_geom_angle_publ_flag
O1 W1 O27 103.3(5) . . ?
O1 W1 O21 103.2(6) . . ?
O27 W1 O21 87.7(5) . . ?
O1 W1 O19 101.6(5) . . ?
O27 W1 O19 155.1(5) . . ?
O21 W1 O19 85.3(5) . . ?
O1 W1 O22 102.3(6) . . ?
O27 W1 O22 88.3(5) . . ?
O21 W1 O22 154.4(5) . . ?
O19 W1 O22 87.8(4) . . ?
O1 W1 O55 171.0(5) . . ?
O27 W1 O55 71.0(4) . . ?
O21 W1 O55 83.7(4) . . ?
O19 W1 O55 84.6(4) . . ?
O22 W1 O55 71.1(4) . . ?
O2 W2 O23 101.7(6) . . ?
O2 W2 O19 102.0(5) . . ?
O23 W2 O19 89.9(5) . . ?
O2 W2 O20 103.5(6) . . ?
O23 W2 O20 154.8(5) . . ?
O19 W2 O20 85.1(5) . . ?
O2 W2 O24 102.5(5) . . ?
O23 W2 O24 87.4(5) . . ?
O19 W2 O24 155.4(5) . . ?
O20 W2 O24 87.1(5) . . ?
O2 W2 O56 170.1(5) . . ?
O23 W2 O56 71.1(5) . . ?
O19 W2 O56 85.0(4) . . ?
O20 W2 O56 83.9(5) . . ?
O24 W2 O56 70.9(4) . . ?
O3 W3 O20 103.5(6) . . ?
O3 W3 O21 103.4(6) . . ?
O20 W3 O21 87.1(5) . . ?
O3 W3 O25 102.4(6) . . ?
O20 W3 O25 89.2(5) . . ?
O21 W3 O25 154.1(5) . . ?
O3 W3 O26 101.9(5) . . ?
O20 W3 O26 154.6(5) . . ?
O21 W3 O26 86.6(5) . . ?
O25 W3 O26 85.8(5) . . ?
O3 W3 O57 169.9(6) . . ?
O20 W3 O57 84.0(5) . . ?
O21 W3 O57 83.5(4) . . ?
O25 W3 O57 70.6(4) . . ?
O26 W3 O57 70.8(4) . . ?
O4 W4 O33 102.5(5) . . ?
O4 W4 O22 100.0(6) . . ?
O33 W4 O22 87.2(5) . . ?
O4 W4 O28 103.4(5) . . ?
O33 W4 O28 154.1(5) . . ?
O22 W4 O28 88.4(5) . . ?
O4 W4 O34 102.8(6) . . ?
O33 W4 O34 87.1(5) . . ?
O22 W4 O34 157.2(5) . . ?
O28 W4 O34 87.2(5) . . ?
O4 W4 O55 170.8(5) . . ?
O33 W4 O55 72.4(4) . . ?
O22 W4 O55 72.4(5) . . ?
O28 W4 O55 82.0(4) . . ?
O34 W4 O55 84.9(5) . . ?
O5 W5 O35 102.6(6) . . ?
O5 W5 O28 104.3(5) . . ?
O35 W5 O28 87.7(5) . . ?
O5 W5 O29 101.7(5) . . ?
O35 W5 O29 87.7(5) . . ?
O28 W5 O29 154.0(4) . . ?
O5 W5 O23 101.1(6) . . ?
O35 W5 O23 156.1(5) . . ?
O28 W5 O23 88.4(5) . . ?
O29 W5 O23 85.6(5) . . ?
O5 W5 O56 170.2(5) . . ?
O35 W5 O56 85.1(4) . . ?
O28 W5 O56 81.8(4) . . ?
O29 W5 O56 72.3(4) . . ?
O23 W5 O56 71.1(4) . . ?
O6 W6 O24 101.8(5) . . ?
O6 W6 O30 103.3(5) . . ?
O24 W6 O30 89.7(5) . . ?
O6 W6 O36 102.1(6) . . ?
O24 W6 O36 156.0(5) . . ?
O30 W6 O36 87.0(5) . . ?
O6 W6 O29 102.3(5) . . ?
O24 W6 O29 86.0(5) . . ?
O30 W6 O29 154.5(4) . . ?
O36 W6 O29 86.7(5) . . ?
O6 W6 O56 171.2(5) . . ?
O24 W6 O56 71.6(4) . . ?
O30 W6 O56 82.8(4) . . ?
O36 W6 O56 84.4(4) . . ?
O29 W6 O56 72.0(4) . . ?
O7 W7 O25 101.9(6) . . ?
O7 W7 O31 101.0(5) . . ?
O25 W7 O31 86.0(5) . . ?
O7 W7 O37 102.3(6) . . ?
O25 W7 O37 155.7(5) . . ?
O31 W7 O37 87.1(5) . . ?
O7 W7 O30 103.7(5) . . ?
O25 W7 O30 89.3(5) . . ?
O31 W7 O30 155.2(5) . . ?
O37 W7 O30 87.3(5) . . ?
O7 W7 O57 170.7(5) . . ?
O25 W7 O57 71.0(4) . . ?
O31 W7 O57 73.0(4) . . ?
O37 W7 O57 84.7(5) . . ?
O30 W7 O57 82.5(4) . . ?
O8 W8 O26 101.8(6) . . ?
O8 W8 O32 103.7(6) . . ?
O26 W8 O32 89.9(5) . . ?
O8 W8 O31 101.4(6) . . ?
O26 W8 O31 86.8(5) . . ?
O32 W8 O31 154.9(5) . . ?
O8 W8 O38 101.9(6) . . ?
O26 W8 O38 156.2(5) . . ?
O32 W8 O38 86.6(5) . . ?
O31 W8 O38 86.5(5) . . ?
O8 W8 O57 169.8(6) . . ?
O26 W8 O57 70.5(4) . . ?
O32 W8 O57 83.3(4) . . ?
O31 W8 O57 72.1(4) . . ?
O38 W8 O57 85.7(4) . . ?
O9 W9 O32 103.5(6) . . ?
O9 W9 O27 100.4(5) . . ?
O32 W9 O27 89.0(5) . . ?
O9 W9 O33 102.2(5) . . ?
O32 W9 O33 154.3(5) . . ?
O27 W9 O33 85.8(5) . . ?
O9 W9 O39 103.5(6) . . ?
O32 W9 O39 87.8(5) . . ?
O27 W9 O39 155.9(5) . . ?
O33 W9 O39 86.8(5) . . ?
O9 W9 O55 169.7(5) . . ?
O32 W9 O55 82.9(4) . . ?
O27 W9 O55 71.3(4) . . ?
O33 W9 O55 71.6(4) . . ?
O39 W9 O55 84.6(4) . . ?
O10 W10 O34 102.5(6) . . ?
O10 W10 O40 104.2(5) . . ?
O34 W10 O40 87.5(5) . . ?
O10 W10 O46 101.5(5) . . ?
O34 W10 O46 155.9(5) . . ?
O40 W10 O46 88.8(5) . . ?
O10 W10 O45 101.1(5) . . ?
O34 W10 O45 87.2(5) . . ?
O40 W10 O45 154.8(5) . . ?
O46 W10 O45 86.0(5) . . ?
O10 W10 O60 170.4(5) . . ?
O34 W10 O60 85.0(5) . . ?
O40 W10 O60 82.1(4) . . ?
O46 W10 O60 70.9(4) . . ?
O45 W10 O60 72.9(4) . . ?
O11 W11 O40 104.5(5) . . ?
O11 W11 O35 102.0(5) . . ?
O40 W11 O35 87.0(5) . . ?
O11 W11 O47 101.5(5) . . ?
O40 W11 O47 89.4(5) . . ?
O35 W11 O47 156.4(5) . . ?
O11 W11 O41 101.4(5) . . ?
O40 W11 O41 154.1(5) . . ?
O35 W11 O41 86.5(5) . . ?
O47 W11 O41 86.6(5) . . ?
O11 W11 O58 171.3(5) . . ?
O40 W11 O58 81.9(4) . . ?
O35 W11 O58 84.1(4) . . ?
O47 W11 O58 72.3(4) . . ?
O41 W11 O58 72.5(4) . . ?
O12 W12 O48 101.5(5) . . ?
O12 W12 O41 102.5(5) . . ?
O48 W12 O41 85.9(5) . . ?
O12 W12 O42 102.1(5) . . ?
O48 W12 O42 89.3(5) . . ?
O41 W12 O42 155.4(4) . . ?
O12 W12 O36 102.1(6) . . ?
O48 W12 O36 156.3(5) . . ?
O41 W12 O36 87.2(5) . . ?
O42 W12 O36 87.7(5) . . ?
O12 W12 O58 171.5(5) . . ?
O48 W12 O58 71.5(4) . . ?
O41 W12 O58 72.8(4) . . ?
O42 W12 O58 82.8(4) . . ?
O36 W12 O58 84.9(5) . . ?
O13 W13 O42 101.9(5) . . ?
O13 W13 O37 101.9(6) . . ?
O42 W13 O37 87.6(5) . . ?
O13 W13 O49 101.9(5) . . ?
O42 W13 O49 89.4(5) . . ?
O37 W13 O49 156.1(5) . . ?
O13 W13 O43 101.6(5) . . ?
O42 W13 O43 156.5(4) . . ?
O37 W13 O43 87.3(5) . . ?
O49 W13 O43 86.0(5) . . ?
O13 W13 O59 172.1(5) . . ?
O42 W13 O59 83.7(4) . . ?
O37 W13 O59 83.8(4) . . ?
O49 W13 O59 72.3(4) . . ?
O43 W13 O59 73.0(4) . . ?
O14 W14 O38 102.1(6) . . ?
O14 W14 O44 103.6(5) . . ?
O38 W14 O44 88.8(5) . . ?
O14 W14 O50 101.3(6) . . ?
O38 W14 O50 156.5(5) . . ?
O44 W14 O50 88.1(5) . . ?
O14 W14 O43 100.3(5) . . ?
O38 W14 O43 87.8(5) . . ?
O44 W14 O43 156.1(4) . . ?
O50 W14 O43 85.7(5) . . ?
O14 W14 O59 169.8(5) . . ?
O38 W14 O59 85.8(4) . . ?
O44 W14 O59 82.8(4) . . ?
O50 W14 O59 70.7(4) . . ?
O43 W14 O59 73.3(4) . . ?
O15 W15 O39 102.8(5) . . ?
O15 W15 O44 103.7(5) . . ?
O39 W15 O44 86.6(5) . . ?
O15 W15 O51 101.6(5) . . ?
O39 W15 O51 155.6(4) . . ?
O44 W15 O51 88.6(5) . . ?
O15 W15 O45 100.7(5) . . ?
O39 W15 O45 87.9(5) . . ?
O44 W15 O45 155.6(4) . . ?
O51 W15 O45 86.6(5) . . ?
O15 W15 O60 169.8(5) . . ?
O39 W15 O60 85.1(4) . . ?
O44 W15 O60 83.1(4) . . ?
O51 W15 O60 70.6(4) . . ?
O45 W15 O60 72.8(4) . . ?
O16 W16 O52 102.8(6) . . ?
O16 W16 O54 103.9(6) . . ?
O52 W16 O54 84.8(5) . . ?
O16 W16 O47 102.4(6) . . ?
O52 W16 O47 154.7(5) . . ?
O54 W16 O47 88.2(5) . . ?
O16 W16 O48 101.2(5) . . ?
O52 W16 O48 89.0(5) . . ?
O54 W16 O48 154.9(5) . . ?
O47 W16 O48 87.1(5) . . ?
O16 W16 O58 170.6(5) . . ?
O52 W16 O58 83.0(4) . . ?
O54 W16 O58 83.8(4) . . ?
O47 W16 O58 72.1(4) . . ?
O48 W16 O58 71.3(4) . . ?
O17 W17 O50 103.4(6) . . ?
O17 W17 O53 102.7(5) . . ?
O50 W17 O53 87.6(5) . . ?
O17 W17 O52 102.9(5) . . ?
O50 W17 O52 153.7(5) . . ?
O53 W17 O52 84.9(5) . . ?
O17 W17 O49 101.7(5) . . ?
O50 W17 O49 87.8(5) . . ?
O53 W17 O49 155.6(5) . . ?
O52 W17 O49 88.7(5) . . ?
O17 W17 O59 171.5(5) . . ?
O50 W17 O59 70.8(5) . . ?
O53 W17 O59 83.5(4) . . ?
O52 W17 O59 83.2(4) . . ?
O49 W17 O59 72.3(4) . . ?
O18 W18 O46 101.9(5) . . ?
O18 W18 O51 102.3(5) . . ?
O46 W18 O51 88.3(5) . . ?
O18 W18 O54 102.5(5) . . ?
O46 W18 O54 88.1(5) . . ?
O51 W18 O54 155.1(5) . . ?
O18 W18 O53 102.8(5) . . ?
O46 W18 O53 155.3(5) . . ?
O51 W18 O53 87.4(5) . . ?
O54 W18 O53 85.7(5) . . ?
O18 W18 O60 170.6(5) . . ?
O46 W18 O60 71.5(4) . . ?
O51 W18 O60 71.3(4) . . ?
O54 W18 O60 84.2(4) . . ?
O53 W18 O60 84.1(4) . . ?
O55 S1 O56 104.0(7) . . ?
O55 S1 O57 103.6(7) . . ?
O56 S1 O57 103.4(6) . . ?
O58 S2 O59 103.9(6) . . ?
O58 S2 O60 103.4(6) . . ?
O59 S2 O60 103.0(6) . . ?
W2 O19 W1 151.1(7) . . ?
W3 O20 W2 150.1(7) . . ?
W3 O21 W1 150.0(7) . . ?
W4 O22 W1 128.6(6) . . ?
W2 O23 W5 129.4(7) . . ?
W6 O24 W2 129.4(6) . . ?
W7 O25 W3 129.5(6) . . ?
W8 O26 W3 130.1(6) . . ?
W1 O27 W9 130.2(6) . . ?
W5 O28 W4 155.6(7) . . ?
W6 O29 W5 127.9(6) . . ?
W6 O30 W7 154.9(6) . . ?
W7 O31 W8 127.8(6) . . ?
W9 O32 W8 154.9(6) . . ?
W4 O33 W9 128.5(6) . . ?
W10 O34 W4 144.6(6) . . ?
W5 O35 W11 143.6(6) . . ?
W6 O36 W12 144.1(7) . . ?
W13 O37 W7 142.2(7) . . ?
W14 O38 W8 145.4(6) . . ?
W15 O39 W9 144.2(6) . . ?
W11 O40 W10 156.1(7) . . ?
W12 O41 W11 127.4(6) . . ?
W13 O42 W12 153.6(6) . . ?
W13 O43 W14 126.3(6) . . ?
W14 O44 W15 153.8(6) . . ?
W15 O45 W10 126.3(6) . . ?
W18 O46 W10 128.5(6) . . ?
W11 O47 W16 127.9(6) . . ?
W12 O48 W16 129.4(6) . . ?
W13 O49 W17 127.7(6) . . ?
W17 O50 W14 129.8(6) . . ?
W18 O51 W15 129.3(6) . . ?
W16 O52 W17 153.0(6) . . ?
W17 O53 W18 150.7(6) . . ?
W18 O54 W16 150.8(7) . . ?
S1 O55 W4 125.1(6) . . ?
S1 O55 W9 125.0(7) . . ?
W4 O55 W9 87.5(3) . . ?
S1 O55 W1 131.1(7) . . ?
W4 O55 W1 87.4(4) . . ?
W9 O55 W1 87.2(3) . . ?
S1 O56 W5 124.3(6) . . ?
S1 O56 W6 123.9(6) . . ?
W5 O56 W6 87.8(3) . . ?
S1 O56 W2 131.7(6) . . ?
W5 O56 W2 88.1(4) . . ?
W6 O56 W2 87.9(3) . . ?
S1 O57 W3 132.7(7) . . ?
S1 O57 W7 123.3(6) . . ?
W3 O57 W7 88.7(4) . . ?
S1 O57 W8 123.4(6) . . ?
W3 O57 W8 88.3(4) . . ?
W7 O57 W8 87.1(4) . . ?
S2 O58 W11 124.2(6) . . ?
S2 O58 W16 132.3(6) . . ?
W11 O58 W16 87.5(4) . . ?
S2 O58 W12 124.3(6) . . ?
W11 O58 W12 87.3(3) . . ?
W16 O58 W12 87.7(3) . . ?
S2 O59 W14 124.6(6) . . ?
S2 O59 W17 132.1(7) . . ?
W14 O59 W17 88.3(4) . . ?
S2 O59 W13 123.5(6) . . ?
W14 O59 W13 87.5(4) . . ?
W17 O59 W13 87.5(4) . . ?
S2 O60 W18 131.9(7) . . ?
S2 O60 W10 123.4(6) . . ?
W18 O60 W10 88.8(4) . . ?
S2 O60 W15 123.5(6) . . ?
W18 O60 W15 88.4(4) . . ?
W10 O60 W15 88.1(4) . . ?
C4 N1 C1 109.8(14) . . ?
C4 N1 C7 112.6(15) . . ?
C1 N1 C7 111.3(14) . . ?
C4 N1 C10 110.1(14) . . ?
C1 N1 C10 108.4(15) . . ?
C7 N1 C10 104.4(12) . . ?
C19 N2 C13 110.4(14) . . ?
C19 N2 C22 108.4(13) . . ?
C13 N2 C22 109.7(14) . . ?
C19 N2 C16 109.8(14) . . ?
C13 N2 C16 107.4(14) . . ?
C22 N2 C16 111.0(15) . . ?
C25 N3 C28 110.7(16) . . ?
C25 N3 C34 110.0(15) . . ?
C28 N3 C34 108.2(14) . . ?
C25 N3 C31 107.0(15) . . ?
C28 N3 C31 109.6(16) . . ?
C34 N3 C31 111.3(17) . . ?
C43 N4 C40 109.1(16) . . ?
C43 N4 C46 109.5(16) . . ?
C40 N4 C46 111.6(15) . . ?
C43 N4 C37 108.9(15) . . ?
C40 N4 C37 111.7(17) . . ?
C46 N4 C37 106.0(15) . . ?
C2 C1 N1 116.4(16) . . ?
C1 C2 C3 108.1(19) . . ?
N1 C4 C5 118.3(18) . . ?
C4 C5 C6 110.3(19) . . ?
N1 C7 C8 112.7(14) . . ?
C9 C8 C7 109.8(16) . . ?
C11 C10 N1 116.1(14) . . ?
C10 C11 C12 107.9(15) . . ?
N2 C13 C14 118.3(16) . . ?
C15 C14 C13 111.0(16) . . ?
C17 C16 N2 118.3(16) . . ?
C16 C17 C18 108.2(18) . . ?
N2 C19 C20 116.4(15) . . ?
C19 C20 C21 109.4(18) . . ?
C23 C22 N2 115.5(15) . . ?
C22 C23 C24 110.9(16) . . ?
N3 C25 C26 117.5(17) . . ?
C27 C26 C25 106.1(18) . . ?
C29 C28 N3 115.2(15) . . ?
C28 C29 C30 110.3(18) . . ?
C32 C31 N3 118.0(17) . . ?
C31 C32 C33 110.4(17) . . ?
N3 C34 C35 117.4(16) . . ?
C36 C35 C34 112.0(17) . . ?
C38 C37 N4 113.4(19) . . ?
C37 C38 C39 108(2) . . ?
N4 C40 C41 120.8(19) . . ?
C40 C41 C42 109(2) . . ?
N4 C43 C44 119.6(16) . . ?
C45 C44 C43 106.4(17) . . ?
C47 C46 N4 113.3(15) . . ?
C46 C47 C48 108.0(18) . . ?
N5 C49 C50 175(5) . . ?
N6 C51 C52 136(6) . . ?
N6' C52 C51 148(6) . . ?
N7 C53 C54 167(6) . . ?
N7' C54 C53 163(5) . . ?
C55 N8 C55 180.000(18) 3_567 . ?
N8 C55 C56 169(6) . . ?
N9 C57 C58 158(7) . . ?
C54 N7' C54 180(2) . 3_557 ?

loop_
_geom_bond_atom_site_label_1
_geom_bond_atom_site_label_2
_geom_bond_distance
_geom_bond_site_symmetry_2
_geom_bond_publ_flag
W1 O1 1.712(13) . ?
W1 O27 1.903(11) . ?
W1 O21 1.909(12) . ?
W1 O19 1.913(11) . ?
W1 O22 1.921(13) . ?
W1 O55 2.514(13) . ?
W2 O2 1.686(13) . ?
W2 O23 1.890(12) . ?
W2 O19 1.896(10) . ?
W2 O20 1.921(11) . ?
W2 O24 1.930(12) . ?
W2 O56 2.488(12) . ?
W3 O3 1.690(12) . ?
W3 O20 1.884(11) . ?
W3 O21 1.905(11) . ?
W3 O25 1.919(12) . ?
W3 O26 1.923(12) . ?
W3 O57 2.466(13) . ?
W4 O4 1.706(12) . ?
W4 O33 1.900(11) . ?
W4 O22 1.903(12) . ?
W4 O28 1.905(11) . ?
W4 O34 1.926(12) . ?
W4 O55 2.473(12) . ?
W5 O5 1.663(12) . ?
W5 O35 1.894(12) . ?
W5 O28 1.900(11) . ?
W5 O29 1.914(10) . ?
W5 O23 1.923(14) . ?
W5 O56 2.470(11) . ?
W6 O6 1.697(11) . ?
W6 O24 1.886(12) . ?
W6 O30 1.889(11) . ?
W6 O36 1.907(13) . ?
W6 O29 1.910(10) . ?
W6 O56 2.486(10) . ?
W7 O7 1.695(12) . ?
W7 O25 1.893(13) . ?
W7 O31 1.902(11) . ?
W7 O37 1.912(13) . ?
W7 O30 1.913(11) . ?
W7 O57 2.466(11) . ?
W8 O8 1.690(12) . ?
W8 O26 1.890(11) . ?
W8 O32 1.905(12) . ?
W8 O31 1.906(11) . ?
W8 O38 1.935(12) . ?
W8 O57 2.497(11) . ?
W9 O9 1.692(11) . ?
W9 O32 1.903(12) . ?
W9 O27 1.905(11) . ?
W9 O33 1.915(11) . ?
W9 O39 1.921(12) . ?
W9 O55 2.497(10) . ?
W10 O10 1.703(11) . ?
W10 O34 1.884(12) . ?
W10 O40 1.904(11) . ?
W10 O46 1.930(12) . ?
W10 O45 1.940(10) . ?
W10 O60 2.467(11) . ?
W11 O11 1.693(11) . ?
W11 O40 1.892(11) . ?
W11 O35 1.911(12) . ?
W11 O47 1.914(13) . ?
W11 O41 1.930(11) . ?
W11 O58 2.485(11) . ?
W12 O12 1.678(12) . ?
W12 O48 1.900(12) . ?
W12 O41 1.901(12) . ?
W12 O42 1.905(11) . ?
W12 O36 1.912(13) . ?
W12 O58 2.493(10) . ?
W13 O13 1.698(11) . ?
W13 O42 1.903(10) . ?
W13 O37 1.907(13) . ?
W13 O49 1.919(12) . ?
W13 O43 1.921(10) . ?
W13 O59 2.493(11) . ?
W14 O14 1.686(11) . ?
W14 O38 1.868(12) . ?
W14 O44 1.905(11) . ?
W14 O50 1.927(12) . ?
W14 O43 1.928(10) . ?
W14 O59 2.475(11) . ?
W15 O15 1.683(12) . ?
W15 O39 1.898(13) . ?
W15 O44 1.912(11) . ?
W15 O51 1.916(12) . ?
W15 O45 1.919(11) . ?
W15 O60 2.485(11) . ?
W16 O16 1.678(12) . ?
W16 O52 1.887(11) . ?
W16 O54 1.907(11) . ?
W16 O47 1.915(12) . ?
W16 O48 1.920(12) . ?
W16 O58 2.490(12) . ?
W17 O17 1.706(13) . ?
W17 O50 1.892(11) . ?
W17 O53 1.900(11) . ?
W17 O52 1.903(11) . ?
W17 O49 1.922(11) . ?
W17 O59 2.492(12) . ?
W18 O18 1.686(12) . ?
W18 O46 1.898(11) . ?
W18 O51 1.900(11) . ?
W18 O54 1.902(11) . ?
W18 O53 1.910(11) . ?
W18 O60 2.461(12) . ?
S1 O55 1.529(12) . ?
S1 O56 1.537(11) . ?
S1 O57 1.551(12) . ?
S2 O58 1.532(11) . ?
S2 O59 1.532(12) . ?
S2 O60 1.571(12) . ?
N1 C4 1.47(2) . ?
N1 C1 1.51(2) . ?
N1 C7 1.51(2) . ?
N1 C10 1.59(2) . ?
N2 C19 1.49(2) . ?
N2 C13 1.49(2) . ?
N2 C22 1.55(2) . ?
N2 C16 1.56(2) . ?
N3 C25 1.51(2) . ?
N3 C28 1.52(2) . ?
N3 C34 1.52(2) . ?
N3 C31 1.53(3) . ?
N4 C43 1.49(3) . ?
N4 C40 1.50(2) . ?
N4 C46 1.52(2) . ?
N4 C37 1.54(2) . ?
C1 C2 1.51(3) . ?
C2 C3 1.54(3) . ?
C4 C5 1.50(3) . ?
C5 C6 1.51(3) . ?
C7 C8 1.56(3) . ?
C8 C9 1.51(3) . ?
C10 C11 1.48(3) . ?
C11 C12 1.58(3) . ?
C13 C14 1.54(2) . ?
C14 C15 1.48(2) . ?
C16 C17 1.46(3) . ?
C17 C18 1.51(3) . ?
C19 C20 1.50(3) . ?
C20 C21 1.60(3) . ?
C22 C23 1.48(2) . ?
C23 C24 1.52(3) . ?
C25 C26 1.51(3) . ?
C26 C27 1.50(3) . ?
C28 C29 1.47(3) . ?
C29 C30 1.52(3) . ?
C31 C32 1.49(3) . ?
C32 C33 1.54(3) . ?
C34 C35 1.54(3) . ?
C35 C36 1.50(3) . ?
C37 C38 1.50(3) . ?
C38 C39 1.60(3) . ?
C40 C41 1.51(3) . ?
C41 C42 1.52(3) . ?
C43 C44 1.57(3) . ?
C44 C45 1.51(3) . ?
C46 C47 1.51(3) . ?
C47 C48 1.61(3) . ?
N5 C49 1.189(19) . ?
C49 C50 1.50(5) . ?
N6 C51 1.21(2) . ?
C51 C52 1.51(2) . ?
C52 N6' 1.48(9) . ?
N7 C53 1.21(2) . ?
C53 C54 1.50(2) . ?
C54 N7' 1.48(5) . ?
N8 C55 1.205(19) 3_567 ?
N8 C55 1.205(19) . ?
C55 C56 1.50(2) . ?
N9 C57 1.20(2) . ?
C57 C58 1.49(2) . ?
N7' C54 1.48(5) 3_557 ?
